data_4502659
loop_
_publ_author_name
'Abrahams, Brendan F.'
'Hudson, Timothy A.'
'Robson, Richard'

_publ_section_title
;
 A New Approach to DCNQI-Based Coordination Polymers via DCNQIH2
;
_journal_issue 4
_journal_name_full 'Crystal Growth &amp; Design'
_journal_page_first 1468
_journal_paper_doi 10.1021/cg9015004
_journal_volume 10
_journal_year 2010
_chemical_formula_sum 'C24 H26 Mn N8 O2'
_chemical_formula_weight 513.47
_chemical_name_systematic
;
 ?
;
_space_group_IT_number 2
_symmetry_cell_setting triclinic
_symmetry_space_group_name_Hall '-P 1'
_symmetry_space_group_name_H-M 'P -1'
_atom_sites_solution_hydrogens geom
_atom_sites_solution_primary direct
_atom_sites_solution_secondary difmap
_audit_creation_method SHELXL-97
_cell_angle_alpha 94.321(4)
_cell_angle_beta 96.734(4)
_cell_angle_gamma 100.837(4)
_cell_formula_units_Z 1
_cell_length_a 5.5655(3)
_cell_length_b 9.3702(5)
_cell_length_c 11.7543(5)
_cell_measurement_reflns_used 4977
_cell_measurement_temperature 130(2)
_cell_measurement_theta_max 71.9700
_cell_measurement_theta_min 5.8536
_cell_volume 594.91(5)
_computing_cell_refinement
;
CrysAlisPro, Oxford Diffraction Ltd.,
Version 1.171.33.34d (release 27-02-2009 CrysAlis171 .NET)
(compiled Feb 27 2009,15:38:38)
;
_computing_data_collection
;
CrysAlisPro, Oxford Diffraction Ltd.,
Version 1.171.33.34d (release 27-02-2009 CrysAlis171 .NET)
(compiled Feb 27 2009,15:38:38)
;
_computing_data_reduction
;
CrysAlisPro, Oxford Diffraction Ltd.,
Version 1.171.33.34d (release 27-02-2009 CrysAlis171 .NET)
(compiled Feb 27 2009,15:38:38)
;
_computing_structure_refinement 'SHELXL-97 (Sheldrick, 1997)'
_computing_structure_solution 'SHELXS-97 (Sheldrick, 1997)'
_diffrn_ambient_temperature 130(2)
_diffrn_detector_area_resol_mean 16.0711
_diffrn_measured_fraction_theta_full 0.993
_diffrn_measured_fraction_theta_max 0.993
_diffrn_measurement_device_type 'Goniometer KM4/Xcalibur, detector: Sapphire3'
_diffrn_measurement_method '\w and \p scans'
_diffrn_radiation_monochromator graphite
_diffrn_radiation_source 'fine-focus sealed tube'
_diffrn_radiation_type CuK\a
_diffrn_radiation_wavelength 1.54184
_diffrn_reflns_av_R_equivalents 0.0184
_diffrn_reflns_av_sigmaI/netI 0.0184
_diffrn_reflns_limit_h_max 6
_diffrn_reflns_limit_h_min -6
_diffrn_reflns_limit_k_max 10
_diffrn_reflns_limit_k_min -11
_diffrn_reflns_limit_l_max 14
_diffrn_reflns_limit_l_min -11
_diffrn_reflns_number 5533
_diffrn_reflns_theta_full 67.49
_diffrn_reflns_theta_max 67.49
_diffrn_reflns_theta_min 5.85
_exptl_absorpt_coefficient_mu 4.835
_exptl_absorpt_correction_T_max 0.783
_exptl_absorpt_correction_T_min 0.628
_exptl_absorpt_correction_type gaussian
_exptl_absorpt_process_details
;
CrysAlisPro, Oxford Diffraction Ltd.,
Version 1.171.33.34d (release 27-02-2009 CrysAlis171 .NET)
(compiled Feb 27 2009,15:38:38)
Numerical absorption correction based on gaussian integration over
            a multifaceted crystal model
;
_exptl_crystal_colour YELLOW
_exptl_crystal_density_diffrn 1.433
_exptl_crystal_density_method 'not measured'
_exptl_crystal_description BLOCK
_exptl_crystal_F_000 267
_exptl_crystal_size_max 0.29
_exptl_crystal_size_mid 0.20
_exptl_crystal_size_min 0.13
_refine_diff_density_max 0.624
_refine_diff_density_min -0.419
_refine_diff_density_rms 0.079
_refine_ls_extinction_method none
_refine_ls_goodness_of_fit_ref 1.177
_refine_ls_hydrogen_treatment constr
_refine_ls_matrix_type full
_refine_ls_number_parameters 175
_refine_ls_number_reflns 2129
_refine_ls_number_restraints 0
_refine_ls_restrained_S_all 1.177
_refine_ls_R_factor_all 0.0419
_refine_ls_R_factor_gt 0.0418
_refine_ls_shift/su_max 0.000
_refine_ls_shift/su_mean 0.000
_refine_ls_structure_factor_coef Fsqd
_refine_ls_weighting_details 'calc w=1/[\s^2^(Fo^2^)+(0.0952P)^2^+0.1145P] where P=(Fo^2^+2Fc^2^)/3'
_refine_ls_weighting_scheme calc
_refine_ls_wR_factor_gt 0.1273
_refine_ls_wR_factor_ref 0.1274
_reflns_number_gt 2125
_reflns_number_total 2129
_reflns_threshold_expression >2sigma(I)
_cod_data_source_file cg9015004_si_001.cif
_cod_data_source_block mntcnbip
_cod_depositor_comments
;
The following automatic conversions were performed:

'_symmetry_cell_setting' value 'TRICLINIC' changed to 'triclinic'
according to /home/saulius/struct/CIF-dictionaries/cif_core.dic
dictionary named 'cif_core.dic' version 2.4.2 from 2011-04-26.

Automatic conversion script
Id: cif_fix_values 1715 2011-07-08 13:25:40Z adriana 

The following automatic conversions were performed:

'_refine_ls_hydrogen_treatment' value 'constra' was replaced with the
value 'constr' as specified in the replacement file
'src/cod-tools/trunk/data/replacement-values/replacement_values.lst'.

Automatic conversion script
Id: cif_fix_values 5376 2017-05-30 11:51:03Z andrius 
;
_cod_database_code 4502659

loop_
_symmetry_equiv_pos_as_xyz
'x, y, z'
'-x, -y, -z'

loop_
_atom_site_label
_atom_site_type_symbol
_atom_site_fract_x
_atom_site_fract_y
_atom_site_fract_z
_atom_site_U_iso_or_equiv
_atom_site_adp_type
_atom_site_occupancy
_atom_site_symmetry_multiplicity
_atom_site_calc_flag
_atom_site_refinement_flags
C10A C 0.4745(12) 0.6222(5) 0.2865(4) 0.0652(17) Uani 0.866(12) 1 d P
C10B C 0.720(4) 0.612(2) 0.3779(18) 0.032(7) Uiso 0.134(12) 1 d P
C11A C 0.2981(9) 0.3624(5) 0.2986(4) 0.0548(14) Uani 0.878(11) 1 d P
C11B C 0.304(4) 0.490(3) 0.265(2) 0.032(7) Uiso 0.122(11) 1 d P
C12A C 0.6968(8) 0.4759(5) 0.4054(4) 0.0500(14) Uani 0.839(11) 1 d P
C12B C 0.541(4) 0.354(2) 0.3875(18) 0.040(6) Uiso 0.161(11) 1 d P
C1 C 0.8927(4) -0.3944(2) 0.05175(19) 0.0153(4) Uani 1 1 d .
H1 H 0.8194 -0.3245 0.0868 0.018 Uiso 1 1 calc R
C2 C 1.4273(4) -0.1664(2) -0.02026(17) 0.0130(5) Uani 1 1 d .
C3 C 1.2061(4) -0.4583(2) -0.05377(19) 0.0152(4) Uani 1 1 d .
H3 H 1.3450 -0.4312 -0.0901 0.018 Uiso 1 1 calc R
C4 C 0.9965(4) -0.0030(2) 0.4368(2) 0.0187(5) Uani 1 1 d .
C5 C 1.1010(4) -0.3503(2) -0.00237(18) 0.0134(4) Uani 1 1 d .
C6 C 0.8298(8) 0.0479(5) 0.2519(3) 0.0624(13) Uani 1 1 d .
H6 H 0.7114 0.0871 0.2089 0.075 Uiso 1 1 calc R
C7 C 0.8315(7) 0.0559(5) 0.3701(3) 0.0588(12) Uani 1 1 d .
H7 H 0.7194 0.1016 0.4039 0.071 Uiso 1 1 calc R
C8 C 1.1415(7) -0.0702(4) 0.2611(2) 0.0459(9) Uani 1 1 d .
H8 H 1.2513 -0.1157 0.2251 0.055 Uiso 1 1 calc R
C9 C 1.1535(7) -0.0688(5) 0.3793(3) 0.0560(12) Uani 1 1 d .
H9 H 1.2686 -0.1126 0.4200 0.067 Uiso 1 1 calc R
N1 N 0.9853(3) -0.0116(2) 0.19613(17) 0.0177(4) Uani 1 1 d .
N3 N 1.3676(3) 0.13198(19) 0.03802(16) 0.0155(4) Uani 1 1 d .
N4 N 1.1996(3) -0.19800(19) -0.00188(16) 0.0141(4) Uani 1 1 d .
Mn1 Mn 1.0000 0.0000 0.0000 0.0111(2) Uani 1 2 d S
N2 N 0.5110(5) 0.4841(3) 0.3320(2) 0.0385(6) Uani 1 1 d .
O1 O 0.7190(6) 0.3611(4) 0.4539(3) 0.0678(8) Uani 1 1 d .

loop_
_atom_site_aniso_label
_atom_site_aniso_U_11
_atom_site_aniso_U_22
_atom_site_aniso_U_33
_atom_site_aniso_U_23
_atom_site_aniso_U_13
_atom_site_aniso_U_12
C10A 0.105(4) 0.045(3) 0.054(3) 0.016(2) 0.030(3) 0.018(3)
C11A 0.053(3) 0.059(3) 0.046(2) -0.0062(19) 0.0020(18) 0.001(2)
C12A 0.051(3) 0.057(3) 0.038(2) -0.0122(19) 0.0076(18) 0.007(2)
C1 0.0148(10) 0.0131(10) 0.0191(11) 0.0018(8) 0.0045(8) 0.0045(8)
C2 0.0175(12) 0.0071(9) 0.0141(10) 0.0014(7) 0.0004(8) 0.0028(8)
C3 0.0127(10) 0.0139(10) 0.0196(11) 0.0036(8) 0.0054(8) 0.0011(8)
C4 0.0183(11) 0.0175(11) 0.0192(13) 0.0019(8) 0.0020(8) 0.0012(9)
C5 0.0131(10) 0.0122(10) 0.0144(10) 0.0035(8) 0.0000(8) 0.0014(8)
C6 0.067(2) 0.125(4) 0.0273(16) 0.0374(19) 0.0249(16) 0.077(3)
C7 0.065(2) 0.116(3) 0.0255(16) 0.0301(18) 0.0248(15) 0.072(3)
C8 0.056(2) 0.076(2) 0.0172(13) -0.0060(13) -0.0016(13) 0.0509(18)
C9 0.069(2) 0.098(3) 0.0167(14) -0.0048(15) -0.0056(14) 0.068(2)
N1 0.0165(9) 0.0185(10) 0.0186(9) 0.0038(7) 0.0039(7) 0.0029(7)
N3 0.0140(10) 0.0088(8) 0.0233(10) 0.0013(7) 0.0035(7) 0.0006(7)
N4 0.0117(9) 0.0107(9) 0.0198(9) 0.0015(7) 0.0036(7) 0.0013(7)
Mn1 0.0097(3) 0.0099(3) 0.0137(3) 0.00165(16) 0.00295(17) 0.00064(17)
N2 0.0478(15) 0.0322(13) 0.0349(13) -0.0014(10) 0.0113(12) 0.0052(11)
O1 0.079(2) 0.081(2) 0.0483(15) 0.0002(14) -0.0002(14) 0.0346(17)

loop_
_atom_type_symbol
_atom_type_description
_atom_type_scat_dispersion_real
_atom_type_scat_dispersion_imag
_atom_type_scat_source
C C 0.0181 0.0091 'International Tables Vol C Tables 4.2.6.8 and 6.1.1.4'
H H 0.0000 0.0000 'International Tables Vol C Tables 4.2.6.8 and 6.1.1.4'
N N 0.0311 0.0180 'International Tables Vol C Tables 4.2.6.8 and 6.1.1.4'
O O 0.0492 0.0322 'International Tables Vol C Tables 4.2.6.8 and 6.1.1.4'
Mn Mn -0.5299 2.8052 'International Tables Vol C Tables 4.2.6.8 and 6.1.1.4'

loop_
_geom_angle_atom_site_label_1
_geom_angle_atom_site_label_2
_geom_angle_atom_site_label_3
_geom_angle
_geom_angle_site_symmetry_1
_geom_angle_site_symmetry_3
C12A C10B N2 53.1(8) . .
O1 C12A C12B 54.7(10) . .
O1 C12A N2 123.6(4) . .
C12B C12A N2 68.9(10) . .
O1 C12A C10B 164.6(10) . .
C12B C12A C10B 139.9(14) . .
N2 C12A C10B 71.2(10) . .
O1 C12B C12A 62.3(10) . .
O1 C12B N2 117.9(15) . .
C12A C12B N2 55.6(8) . .
C3 C1 C5 120.7(2) 2_745 .
C3 C1 H1 119.6 2_745 .
C5 C1 H1 119.6 . .
N3 C2 N4 177.2(2) 2_855 .
C1 C3 C5 121.3(2) 2_745 .
C1 C3 H3 119.4 2_745 .
C5 C3 H3 119.4 . .
C7 C4 C9 115.7(2) . .
C7 C4 C4 121.8(3) . 2_756
C9 C4 C4 122.4(3) . 2_756
C3 C5 C1 118.0(2) . .
C3 C5 N4 122.65(19) . .
C1 C5 N4 119.35(19) . .
N1 C6 C7 124.3(3) . .
N1 C6 H6 117.8 . .
C7 C6 H6 117.8 . .
C4 C7 C6 120.3(3) . .
C4 C7 H7 119.9 . .
C6 C7 H7 119.9 . .
N1 C8 C9 124.4(3) . .
N1 C8 H8 117.8 . .
C9 C8 H8 117.8 . .
C4 C9 C8 120.3(3) . .
C4 C9 H9 119.9 . .
C8 C9 H9 119.9 . .
C8 N1 C6 114.9(2) . .
C8 N1 Mn1 122.26(17) . .
C6 N1 Mn1 122.67(18) . .
C2 N3 Mn1 152.54(16) 2_855 .
C2 N4 C5 115.09(17) . .
C2 N4 Mn1 114.33(13) . .
C5 N4 Mn1 129.90(13) . .
N3 Mn1 N3 180.00(10) 2_755 .
N3 Mn1 N1 90.34(7) 2_755 .
N3 Mn1 N1 89.66(7) . .
N3 Mn1 N1 89.66(7) 2_755 2_755
N3 Mn1 N1 90.34(7) . 2_755
N1 Mn1 N1 180.00(9) . 2_755
N3 Mn1 N4 94.96(6) 2_755 .
N3 Mn1 N4 85.04(6) . .
N1 Mn1 N4 89.20(6) . .
N1 Mn1 N4 90.80(6) 2_755 .
N3 Mn1 N4 85.04(6) 2_755 2_755
N3 Mn1 N4 94.96(6) . 2_755
N1 Mn1 N4 90.80(6) . 2_755
N1 Mn1 N4 89.20(6) 2_755 2_755
N4 Mn1 N4 180.00(7) . 2_755
C12A N2 C11B 174.0(11) . .
C12A N2 C12B 55.5(8) . .
C11B N2 C12B 121.6(13) . .
C12A N2 C11A 123.0(4) . .
C11B N2 C11A 54.2(10) . .
C12B N2 C11A 67.6(8) . .
C12A N2 C10A 122.8(4) . .
C11B N2 C10A 59.5(11) . .
C12B N2 C10A 174.3(9) . .
C11A N2 C10A 113.6(4) . .
C12A N2 C10B 55.7(8) . .
C11B N2 C10B 126.5(13) . .
C12B N2 C10B 111.1(12) . .
C11A N2 C10B 174.2(9) . .
C10A N2 C10B 67.2(8) . .
C12B O1 C12A 63.0(10) . .

loop_
_geom_bond_atom_site_label_1
_geom_bond_atom_site_label_2
_geom_bond_distance
_geom_bond_site_symmetry_2
C10A N2 1.476(5) .
C10B C12A 1.33(2) .
C10B N2 1.52(2) .
C11A N2 1.474(5) .
C11B N2 1.33(2) .
C12A O1 1.274(6) .
C12A C12B 1.28(2) .
C12A N2 1.285(6) .
C12B O1 1.18(2) .
C12B N2 1.45(2) .
C1 C3 1.389(3) 2_745
C1 C5 1.397(3) .
C1 H1 0.9300 .
C2 N3 1.174(3) 2_855
C2 N4 1.294(3) .
C3 C1 1.389(3) 2_745
C3 C5 1.395(3) .
C3 H3 0.9300 .
C4 C7 1.360(4) .
C4 C9 1.371(4) .
C4 C4 1.479(5) 2_756
C5 N4 1.429(3) .
C6 N1 1.323(4) .
C6 C7 1.383(4) .
C6 H6 0.9300 .
C7 H7 0.9300 .
C8 N1 1.314(4) .
C8 C9 1.382(4) .
C8 H8 0.9300 .
C9 H9 0.9300 .
N1 Mn1 2.326(2) .
N3 C2 1.174(3) 2_855
N3 Mn1 2.1599(18) .
N4 Mn1 2.3350(18) .
Mn1 N3 2.1599(18) 2_755
Mn1 N1 2.326(2) 2_755
Mn1 N4 2.3350(18) 2_755
